data_2214497
loop_
_publ_author_name
'Aslanta\,s, Mehmet'
'Kurto\(glu, Nurcan'
'\,Sahin, Ertan'
'Kurto\(glu, M\"ukerrem'

_publ_section_title
;
 4-[(<i>E</i>)-Phenyldiazenyl]-2-[(<i>E</i>)-phenyliminomethyl]phenol
;
_journal_coeditor_code AT2350
_journal_issue 8
_journal_name_full 'Acta Crystallographica Section E'
_journal_page_first o3637
_journal_page_last o3637
_journal_paper_doi 10.1107/S1600536807036197
_journal_volume 63
_journal_year 2007
_chemical_formula_iupac 'C19 H15 N3 O'
_chemical_formula_moiety 'C19 H15 N3 O'
_chemical_formula_sum 'C19 H15 N3 O'
_chemical_formula_weight 301.34
_chemical_name_systematic
;
4-[(<i>E</i>)-Phenyldiazenyl]-2-[(<i>E</i>)-phenyliminomethyl]phenol
;
_space_group_IT_number 14
_symmetry_cell_setting monoclinic
_symmetry_space_group_name_Hall '-P 2ybc'
_symmetry_space_group_name_H-M 'P 1 21/c 1'
_audit_creation_method 'WinGX routine CIF_UPDATE'
_cell_angle_alpha 90
_cell_angle_beta 100.497(5)
_cell_angle_gamma 90
_cell_formula_units_Z 4
_cell_length_a 10.336(5)
_cell_length_b 12.585(5)
_cell_length_c 12.384(5)
_cell_measurement_reflns_used 6602
_cell_measurement_temperature 293(2)
_cell_measurement_theta_max 30.5263
_cell_measurement_theta_min 2.3272
_cell_volume 1583.9(12)
_computing_cell_refinement CrystalClear
_computing_data_collection 'CrystalClear (Rigaku/MSC, 2005)'
_computing_data_reduction CrystalClear
_computing_molecular_graphics 'ORTEP-3 for Windows (Farrugia, 1997)'
_computing_publication_material 'WinGX (Farrugia, 1999)'
_computing_structure_refinement 'SHELXL-97 (Sheldrick, 1997)'
_computing_structure_solution 'SHELXS97 (Sheldrick, 1997)'
_diffrn_measured_fraction_theta_full 0.996
_diffrn_measured_fraction_theta_max 0.996
_diffrn_measurement_device 'Rigaku R-AXIS RAPID-S'
_diffrn_measurement_method dtprofit.ref
_diffrn_radiation_type MoK\a
_diffrn_radiation_wavelength 0.71073
_diffrn_reflns_av_R_equivalents 0.0847
_diffrn_reflns_limit_h_max 14
_diffrn_reflns_limit_h_min -14
_diffrn_reflns_limit_k_max 17
_diffrn_reflns_limit_k_min -17
_diffrn_reflns_limit_l_max 17
_diffrn_reflns_limit_l_min -17
_diffrn_reflns_number 46323
_diffrn_reflns_theta_full 30.58
_diffrn_reflns_theta_max 30.58
_diffrn_reflns_theta_min 2.33
_diffrn_standards_decay_% 0
_diffrn_standards_interval_time 0
_diffrn_standards_number 0
_exptl_absorpt_coefficient_mu 0.081
_exptl_absorpt_correction_T_max 1
_exptl_absorpt_correction_T_min 0.7907
_exptl_absorpt_correction_type multi-scan
_exptl_absorpt_process_details '(Blessing, 1995)'
_exptl_crystal_colour orange
_exptl_crystal_density_diffrn 1.264
_exptl_crystal_density_method 'not measured'
_exptl_crystal_description needle
_exptl_crystal_F_000 632
_exptl_crystal_size_max 0.2
_exptl_crystal_size_mid 0.2
_exptl_crystal_size_min 0.2
_refine_diff_density_max 0.152
_refine_diff_density_min -0.146
_refine_ls_extinction_coef 0.0125(18)
_refine_ls_extinction_expression Fc^*^=kFc[1+0.001xFc^2^\l^3^/sin(2\q)]^-1/4^
_refine_ls_extinction_method SHELXL97
_refine_ls_goodness_of_fit_ref 1.046
_refine_ls_hydrogen_treatment mixed
_refine_ls_matrix_type full
_refine_ls_number_parameters 213
_refine_ls_number_reflns 4847
_refine_ls_number_restraints 0
_refine_ls_restrained_S_all 1.046
_refine_ls_R_factor_gt 0.0616
_refine_ls_shift/su_max 0
_refine_ls_structure_factor_coef Fsqd
_refine_ls_weighting_details 'calc w=1/[\s^2^(Fo^2^)+(0.0541P)^2^+0.1046P] where P=(Fo^2^+2Fc^2^)/3'
_refine_ls_weighting_scheme calc
_refine_ls_wR_factor_ref 0.1638
_reflns_number_gt 2551
_reflns_number_total 4847
_reflns_threshold_expression I>2sigma(I)
_cod_data_source_file at2350.cif
_cod_data_source_block I
_cod_original_sg_symbol_H-M 'P 21/c'
_cod_database_code 2214497
_cod_database_fobs_code 2214497

loop_
_symmetry_equiv_pos_as_xyz
'x, y, z'
'-x, y+1/2, -z+1/2'
'-x, -y, -z'
'x, -y-1/2, z-1/2'

loop_
_atom_site_type_symbol
_atom_site_label
_atom_site_fract_x
_atom_site_fract_y
_atom_site_fract_z
_atom_site_U_iso_or_equiv
_atom_site_adp_type
_atom_site_calc_flag
_atom_site_refinement_flags
_atom_site_occupancy
O O1 0.48073(14) -0.23333(10) 0.71712(9) 0.0751(4) Uani d . 1
H H9 0.5287 -0.2752 0.6924 0.113 Uiso calc R 1
H H7 0.5447(17) -0.2617(13) 0.4220(16) 0.072(5) Uiso d . 1
N N2 0.24465(14) 0.03594(11) 0.38273(11) 0.0621(4) Uani d . 1
N N3 0.15665(14) 0.09609(11) 0.40169(12) 0.0641(4) Uani d . 1
N N1 0.59285(13) -0.32426(10) 0.57180(11) 0.0575(4) Uani d . 1
C C12 0.30030(17) -0.03066(13) 0.47264(13) 0.0574(4) Uani d . 1
C C8 0.44771(16) -0.17781(12) 0.52874(13) 0.0540(4) Uani d . 1
C C9 0.42251(17) -0.16835(13) 0.63667(13) 0.0591(4) Uani d . 1
C C6 0.67019(16) -0.40859(12) 0.53999(13) 0.0546(4) Uani d . 1
C C14 0.10512(17) 0.16376(13) 0.31110(13) 0.0578(4) Uani d . 1
C C7 0.53349(17) -0.25941(13) 0.50009(15) 0.0580(4) Uani d . 1
C C13 0.38619(16) -0.10726(13) 0.44932(13) 0.0585(4) Uani d . 1
H H13 0.4036 -0.112 0.3784 0.07 Uiso calc R 1
C C10 0.33650(19) -0.09080(15) 0.66034(15) 0.0717(5) Uani d . 1
H H10 0.3199 -0.0844 0.7314 0.086 Uiso calc R 1
C C15 0.16560(17) 0.18035(13) 0.22070(14) 0.0619(4) Uani d . 1
H H15 0.2437 0.1456 0.2158 0.074 Uiso calc R 1
C C16 0.1088(2) 0.24865(14) 0.13864(15) 0.0690(5) Uani d . 1
H H16 0.1482 0.2592 0.0777 0.083 Uiso calc R 1
C C5 0.78119(18) -0.43801(14) 0.61248(15) 0.0673(5) Uani d . 1
H H5 0.804 -0.4028 0.6793 0.081 Uiso calc R 1
C C19 -0.00986(19) 0.21633(15) 0.31761(16) 0.0727(5) Uani d . 1
H H19 -0.0503 0.2058 0.378 0.087 Uiso calc R 1
C C17 -0.0057(2) 0.30123(15) 0.14625(16) 0.0764(6) Uani d . 1
H H17 -0.0428 0.3482 0.0912 0.092 Uiso calc R 1
C C18 -0.0652(2) 0.28446(17) 0.23504(16) 0.0819(6) Uani d . 1
H H18 -0.1434 0.3193 0.2395 0.098 Uiso calc R 1
C C1 0.63438(18) -0.46354(14) 0.44241(14) 0.0656(5) Uani d . 1
H H1 0.558 -0.4451 0.3939 0.079 Uiso calc R 1
C C11 0.27546(19) -0.02315(14) 0.57930(15) 0.0689(5) Uani d . 1
H H11 0.2172 0.028 0.5959 0.083 Uiso calc R 1
C C2 0.7120(2) -0.54561(15) 0.41722(17) 0.0779(6) Uani d . 1
H H2 0.6884 -0.5822 0.3513 0.093 Uiso calc R 1
C C4 0.8591(2) -0.51975(16) 0.58651(18) 0.0843(6) Uani d . 1
H H4 0.9354 -0.5386 0.6349 0.101 Uiso calc R 1
C C3 0.8235(2) -0.57321(16) 0.48888(19) 0.0859(6) Uani d . 1
H H3 0.8757 -0.6286 0.4715 0.103 Uiso calc R 1

loop_
_atom_site_aniso_label
_atom_site_aniso_U_11
_atom_site_aniso_U_22
_atom_site_aniso_U_33
_atom_site_aniso_U_12
_atom_site_aniso_U_13
_atom_site_aniso_U_23
O1 0.0919(10) 0.0822(8) 0.0507(7) 0.0245(7) 0.0117(6) 0.0054(6)
N2 0.0631(9) 0.0604(8) 0.0607(9) 0.0068(7) 0.0062(7) -0.0030(7)
N3 0.0637(9) 0.0631(9) 0.0639(9) 0.0064(7) 0.0068(7) -0.0030(7)
N1 0.0596(8) 0.0574(8) 0.0543(8) 0.0055(6) 0.0074(6) 0.0010(6)
C12 0.0594(10) 0.0562(9) 0.0548(10) 0.0016(8) 0.0056(8) 0.0003(8)
C8 0.0560(10) 0.0548(9) 0.0501(9) 0.0016(7) 0.0064(7) -0.0006(7)
C9 0.0643(11) 0.0614(10) 0.0499(9) 0.0051(8) 0.0060(7) 0.0007(8)
C6 0.0589(10) 0.0520(9) 0.0545(10) 0.0013(7) 0.0145(8) 0.0064(7)
C14 0.0599(10) 0.0553(9) 0.0551(9) 0.0030(8) 0.0020(8) -0.0037(8)
C7 0.0608(10) 0.0625(10) 0.0505(10) 0.0023(8) 0.0098(8) 0.0026(8)
C13 0.0612(10) 0.0612(9) 0.0529(9) 0.0022(8) 0.0097(8) 0.0006(8)
C10 0.0829(13) 0.0783(12) 0.0555(11) 0.0147(10) 0.0167(9) -0.0039(9)
C15 0.0624(11) 0.0575(10) 0.0656(11) 0.0052(8) 0.0111(9) -0.0040(8)
C16 0.0831(14) 0.0648(10) 0.0586(11) 0.0055(10) 0.0117(9) 0.0025(8)
C5 0.0746(12) 0.0638(10) 0.0613(11) 0.0087(9) 0.0064(9) 0.0050(8)
C19 0.0706(12) 0.0864(13) 0.0614(11) 0.0166(10) 0.0130(9) -0.0034(10)
C17 0.0888(15) 0.0722(12) 0.0627(12) 0.0194(11) -0.0005(10) 0.0009(9)
C18 0.0765(14) 0.0959(15) 0.0697(13) 0.0331(11) 0.0033(10) -0.0036(11)
C1 0.0684(12) 0.0651(10) 0.0632(11) -0.0006(9) 0.0117(9) -0.0053(9)
C11 0.0698(12) 0.0688(11) 0.0680(12) 0.0149(9) 0.0122(9) -0.0049(9)
C2 0.0968(15) 0.0688(11) 0.0720(13) 0.0029(11) 0.0258(11) -0.0122(10)
C4 0.0888(15) 0.0783(13) 0.0836(15) 0.0273(11) 0.0096(12) 0.0133(11)
C3 0.1000(17) 0.0712(12) 0.0902(16) 0.0264(12) 0.0274(13) 0.0045(12)

loop_
_atom_type_symbol
_atom_type_description
_atom_type_scat_dispersion_real
_atom_type_scat_dispersion_imag
_atom_type_scat_source
C C 0.0033 0.0016 'International Tables Vol C Tables 4.2.6.8 and 6.1.1.4'
H H 0 0 'International Tables Vol C Tables 4.2.6.8 and 6.1.1.4'
N N 0.0061 0.0033 'International Tables Vol C Tables 4.2.6.8 and 6.1.1.4'
O O 0.0106 0.006 'International Tables Vol C Tables 4.2.6.8 and 6.1.1.4'

loop_
_geom_angle_atom_site_label_1
_geom_angle_atom_site_label_2
_geom_angle_atom_site_label_3
_geom_angle
_geom_angle_publ_flag
C9 O1 H9 109.5 ?
N3 N2 C12 114.61(14) no
N2 N3 C14 113.36(14) no
C7 N1 C6 120.37(14) no
C13 C12 C11 118.92(16) no
C13 C12 N2 115.53(15) no
C11 C12 N2 125.55(16) no
C13 C8 C9 118.44(15) ?
C13 C8 C7 120.20(15) ?
C9 C8 C7 121.35(15) no
O1 C9 C10 119.29(15) ?
O1 C9 C8 121.03(15) no
C10 C9 C8 119.67(15) ?
C5 C6 C1 119.70(16) ?
C5 C6 N1 117.63(15) no
C1 C6 N1 122.62(15) ?
C19 C14 C15 119.59(16) ?
C19 C14 N3 116.26(16) no
C15 C14 N3 124.14(16) ?
N1 C7 C8 121.50(16) no
N1 C7 H7 122.0(10) ?
C8 C7 H7 116.5(10) ?
C12 C13 C8 121.89(15) ?
C12 C13 H13 119.1 ?
C8 C13 H13 119.1 ?
C11 C10 C9 120.45(17) ?
C11 C10 H10 119.8 ?
C9 C10 H10 119.8 ?
C16 C15 C14 119.50(17) ?
C16 C15 H15 120.2 ?
C14 C15 H15 120.2 ?
C17 C16 C15 120.44(18) ?
C17 C16 H16 119.8 ?
C15 C16 H16 119.8 ?
C6 C5 C4 120.15(18) ?
C6 C5 H5 119.9 ?
C4 C5 H5 119.9 ?
C14 C19 C18 120.18(18) ?
C14 C19 H19 119.9 ?
C18 C19 H19 119.9 ?
C18 C17 C16 119.93(18) ?
C18 C17 H17 120 ?
C16 C17 H17 120 ?
C17 C18 C19 120.35(19) ?
C17 C18 H18 119.8 ?
C19 C18 H18 119.8 ?
C2 C1 C6 119.90(18) ?
C2 C1 H1 120 ?
C6 C1 H1 120.1 ?
C10 C11 C12 120.61(17) ?
C10 C11 H11 119.7 ?
C12 C11 H11 119.7 ?
C3 C2 C1 120.06(19) ?
C3 C2 H2 120 ?
C1 C2 H2 120 ?
C3 C4 C5 119.8(2) ?
C3 C4 H4 120.1 ?
C5 C4 H4 120.1 ?
C2 C3 C4 120.42(19) ?
C2 C3 H3 119.8 ?
C4 C3 H3 119.8 ?

loop_
_geom_bond_atom_site_label_1
_geom_bond_atom_site_label_2
_geom_bond_distance
_geom_bond_publ_flag
O1 C9 1.3436(19) no
O1 H9 0.82 ?
N2 N3 1.2382(19) no
N2 C12 1.428(2) no
N3 C14 1.432(2) no
N1 C7 1.278(2) no
N1 C6 1.427(2) no
C12 C13 1.376(2) ?
C12 C11 1.394(2) ?
C8 C13 1.390(2) ?
C8 C9 1.412(2) ?
C8 C7 1.443(2) ?
C9 C10 1.387(2) ?
C6 C5 1.373(2) ?
C6 C1 1.383(2) ?
C14 C19 1.375(2) ?
C14 C15 1.394(2) ?
C7 H7 0.996(18) ?
C13 H13 0.93 ?
C10 C11 1.378(2) ?
C10 H10 0.93 ?
C15 C16 1.378(2) ?
C15 H15 0.93 ?
C16 C17 1.374(3) ?
C16 H16 0.93 ?
C5 C4 1.380(3) ?
C5 H5 0.93 ?
C19 C18 1.377(3) ?
C19 H19 0.93 ?
C17 C18 1.371(3) ?
C17 H17 0.93 ?
C18 H18 0.93 ?
C1 C2 1.378(3) ?
C1 H1 0.93 ?
C11 H11 0.93 ?
C2 C3 1.365(3) ?
C2 H2 0.93 ?
C4 C3 1.374(3) ?
C4 H4 0.93 ?
C3 H3 0.93 ?

loop_
_geom_hbond_atom_site_label_D
_geom_hbond_atom_site_label_H
_geom_hbond_atom_site_label_A
_geom_hbond_site_symmetry_A
_geom_hbond_distance_DH
_geom_hbond_distance_HA
_geom_hbond_distance_DA
_geom_hbond_angle_DHA
_geom_hbond_publ_flag
O1 H9 N1 . 0.82 1.847 2.579(2) 147.93 yes
C7 H7 O1 4_555 0.995(19) 2.50(2) 3.448(3) 158.4(14) yes

loop_
_geom_torsion_atom_site_label_1
_geom_torsion_atom_site_label_2
_geom_torsion_atom_site_label_3
_geom_torsion_atom_site_label_4
_geom_torsion
_geom_torsion_publ_flag
C12 N2 N3 C14 178.48(13) no
N3 N2 C12 C13 172.13(14) ?
N3 N2 C12 C11 -8.5(3) no
C13 C8 C9 O1 -179.01(15) ?
C7 C8 C9 O1 1.9(3) no
C13 C8 C9 C10 0.9(3) ?
C7 C8 C9 C10 -178.15(17) ?
C7 N1 C6 C5 145.60(17) no
C7 N1 C6 C1 -37.2(2) no
N2 N3 C14 C19 167.01(15) no
N2 N3 C14 C15 -14.5(2) no
C6 N1 C7 C8 175.83(15) no
C13 C8 C7 N1 178.92(15) no
C9 C8 C7 N1 -2.0(3) no
C11 C12 C13 C8 0.6(3) ?
N2 C12 C13 C8 -179.95(15) ?
C9 C8 C13 C12 -1.3(2) ?
C7 C8 C13 C12 177.79(15) no
O1 C9 C10 C11 -179.98(17) ?
C8 C9 C10 C11 0.1(3) ?
C19 C14 C15 C16 -0.5(3) ?
N3 C14 C15 C16 -178.89(15) no
C14 C15 C16 C17 0.9(3) ?
C1 C6 C5 C4 2.2(3) ?
N1 C6 C5 C4 179.39(16) ?
C15 C14 C19 C18 0.4(3) ?
N3 C14 C19 C18 178.89(16) ?
C15 C16 C17 C18 -1.1(3) ?
C16 C17 C18 C19 1.0(3) ?
C14 C19 C18 C17 -0.6(3) ?
C5 C6 C1 C2 -1.7(3) ?
N1 C6 C1 C2 -178.78(16) no
C9 C10 C11 C12 -0.8(3) ?
C13 C12 C11 C10 0.4(3) ?
N2 C12 C11 C10 -178.94(17) no
C6 C1 C2 C3 0.5(3) ?
C6 C5 C4 C3 -1.5(3) ?
C1 C2 C3 C4 0.1(3) ?
C5 C4 C3 C2 0.3(3) ?

loop_
_cod_related_entry_id
_cod_related_entry_database
_cod_related_entry_code
1 ChemSpider 30655282
